data_7115219
loop_
_publ_author_name
'Kiviniemi, Sari'
'Sillanp\"a\"a, Atte'
'L\"ams\"a, Markku T.'
'Pursiainen, Jouni'
'Nissinen, Maija'
'Rissanen, Kari'

_publ_contact_author
;
Prof. Kari Rissanen
;
_publ_section_title
;
 Polar crystals with one-dimensional arrays from achiral components:
 crystal structures of 2:2 complexes of dibenzo-18-crown-6--imidazolium
 and pyrazolium perchlorates
;
_journal_issue 10
_journal_name_full 'Chemical Communications'
_journal_page_first 897
_journal_paper_doi 10.1039/a902014d
_journal_year 1999
_chemical_formula_moiety 'C20 H24 O6, (C3 H5 N2)+ (Cl O4)-'
_chemical_formula_sum 'C23 H29 Cl N2 O10'
_chemical_formula_weight 528.93
_chemical_name_systematic
;
 ?
;
_space_group_IT_number 9
_symmetry_cell_setting monoclinic
_symmetry_space_group_name_Hall 'C -2yc'
_symmetry_space_group_name_H-M 'C 1 c 1'
_atom_sites_solution_hydrogens geom
_atom_sites_solution_primary direct
_atom_sites_solution_secondary difmap
_cell_angle_alpha 90.00
_cell_angle_beta 129.34(1)
_cell_angle_gamma 90.00
_cell_formula_units_Z 4
_cell_length_a 17.802(4)
_cell_length_b 14.255(4)
_cell_length_c 12.199(3)
_cell_measurement_reflns_used 25
_cell_measurement_temperature 173.0(1)
_cell_measurement_theta_max 12.25
_cell_measurement_theta_min 8.01
_cell_volume 2394.2(11)
_computing_cell_refinement 'CAD4 (Enraf-Nonius, 1989)'
_computing_data_collection 'CAD4 (Enraf-Nonius, 1989)'
_computing_data_reduction 'XCAD4/WinGX-97 (Farrugia, 1997)'
_computing_molecular_graphics 'ORTEP3 for Windows (Farrugia, 1997)'
_computing_publication_material 'WinGX-98 (Farrugia, 1998)'
_computing_structure_refinement 'SHELXL-97 (Sheldrick, 1997)'
_computing_structure_solution 'SHELXS-97 (Sheldrick, 1997)'
_diffrn_ambient_temperature 173.0(1)
_diffrn_measured_fraction_theta_full 1.000
_diffrn_measured_fraction_theta_max 1.000
_diffrn_measurement_device_type 'Enraf-Nonius CAD4'
_diffrn_measurement_method \w/2\q
_diffrn_radiation_monochromator graphite
_diffrn_radiation_source 'fine-focus sealed tube'
_diffrn_radiation_type MoK\a
_diffrn_radiation_wavelength 0.71073
_diffrn_reflns_av_R_equivalents 0.0000
_diffrn_reflns_av_sigmaI/netI 0.0267
_diffrn_reflns_limit_h_max 21
_diffrn_reflns_limit_h_min 0
_diffrn_reflns_limit_k_max 16
_diffrn_reflns_limit_k_min 0
_diffrn_reflns_limit_l_max 11
_diffrn_reflns_limit_l_min -14
_diffrn_reflns_number 2184
_diffrn_reflns_theta_full 24.97
_diffrn_reflns_theta_max 24.97
_diffrn_reflns_theta_min 2.06
_exptl_absorpt_coefficient_mu 0.221
_exptl_absorpt_correction_T_max 0.9571
_exptl_absorpt_correction_T_min 0.9167
_exptl_absorpt_correction_type psi-scan
_exptl_crystal_colour colourless
_exptl_crystal_density_diffrn 1.467
_exptl_crystal_density_method 'not measured'
_exptl_crystal_description block
_exptl_crystal_F_000 1112
_exptl_crystal_size_max 0.40
_exptl_crystal_size_mid 0.20
_exptl_crystal_size_min 0.20
_refine_diff_density_max 0.243
_refine_diff_density_min -0.268
_refine_diff_density_rms 0.062
_refine_ls_abs_structure_details 'Flack H D (1983), Acta Cryst. A39, 876-881'
_refine_ls_abs_structure_Flack 0.01(14)
_refine_ls_extinction_method none
_refine_ls_goodness_of_fit_ref 1.182
_refine_ls_hydrogen_treatment mixed
_refine_ls_matrix_type full
_refine_ls_number_parameters 441
_refine_ls_number_reflns 2184
_refine_ls_number_restraints 2
_refine_ls_restrained_S_all 1.181
_refine_ls_R_factor_all 0.0582
_refine_ls_R_factor_gt 0.0420
_refine_ls_shift/su_max 0.000
_refine_ls_shift/su_mean 0.000
_refine_ls_structure_factor_coef Fsqd
_refine_ls_weighting_details 'calc w=1/[\s^2^(Fo^2^)+(0.0405P)^2^+7.6190P] where P=(Fo^2^+2Fc^2^)/3'
_refine_ls_weighting_scheme calc
_refine_ls_wR_factor_gt 0.1150
_refine_ls_wR_factor_ref 0.1208
_reflns_number_gt 1887
_reflns_number_total 2184
_reflns_threshold_expression >2sigma(I)
_cod_data_source_file 902014d.txt
_cod_data_source_block sk002
_cod_original_cell_volume 2394(1)
_cod_original_sg_symbol_H-M Cc
_cod_database_code 7115219

loop_
_symmetry_equiv_pos_as_xyz
'x, y, z'
'x, -y, z+1/2'
'x+1/2, y+1/2, z'
'x+1/2, -y+1/2, z+1/2'

loop_
_atom_site_label
_atom_site_type_symbol
_atom_site_fract_x
_atom_site_fract_y
_atom_site_fract_z
_atom_site_U_iso_or_equiv
_atom_site_adp_type
_atom_site_occupancy
_atom_site_symmetry_multiplicity
_atom_site_calc_flag
C2 C -0.0882(5) -0.2744(5) -0.2264(7) 0.0289(14) Uani 1 1 d
H2A H -0.063(5) -0.265(5) -0.285(7) 0.033(19) Uiso 1 1 d
H2B H -0.105(6) -0.209(5) -0.213(8) 0.04(2) Uiso 1 1 d
C3 C -0.0048(5) -0.3202(5) -0.0904(7) 0.0317(15) Uani 1 1 d
H3A H -0.022(5) -0.328(5) -0.025(7) 0.029(17) Uiso 1 1 d
H3B H 0.045(5) -0.283(5) -0.047(8) 0.04(2) Uiso 1 1 d
C5 C 0.1124(5) -0.4417(5) 0.0017(7) 0.0305(15) Uani 1 1 d
H5A H 0.168(6) -0.390(6) 0.051(9) 0.06(3) Uiso 1 1 d
H5B H 0.080(4) -0.458(4) 0.049(6) 0.019(15) Uiso 1 1 d
C6 C 0.1473(5) -0.5135(5) -0.0444(6) 0.0274(14) Uani 1 1 d
H6A H 0.212(6) -0.546(6) 0.041(9) 0.06(2) Uiso 1 1 d
H6B H 0.155(5) -0.484(4) -0.112(7) 0.022(16) Uiso 1 1 d
C8 C 0.0918(4) -0.6592(4) -0.1711(6) 0.0257(13) Uani 1 1 d
C9 C 0.1702(5) -0.6666(5) -0.1680(7) 0.0313(15) Uani 1 1 d
H9 H 0.217(5) -0.608(5) -0.121(7) 0.04(2) Uiso 1 1 d
C10 C 0.1790(5) -0.7438(5) -0.2266(7) 0.0342(16) Uani 1 1 d
H10 H 0.227(5) -0.756(5) -0.228(7) 0.028(18) Uiso 1 1 d
C11 C 0.1091(5) -0.8128(5) -0.2914(7) 0.0346(16) Uani 1 1 d
H11 H 0.108(5) -0.866(6) -0.339(8) 0.04(2) Uiso 1 1 d
C12 C 0.0292(5) -0.8057(5) -0.2975(7) 0.0314(15) Uani 1 1 d
H12 H -0.021(5) -0.857(5) -0.347(7) 0.028(17) Uiso 1 1 d
C13 C 0.0210(5) -0.7286(4) -0.2364(6) 0.0270(14) Uani 1 1 d
C15 C -0.1356(5) -0.7788(5) -0.3162(7) 0.0309(15) Uani 1 1 d
H15A H -0.155(4) -0.788(4) -0.410(6) 0.008(13) Uiso 1 1 d
H15B H -0.126(7) -0.844(6) -0.276(9) 0.06(3) Uiso 1 1 d
C16 C -0.2142(5) -0.7422(5) -0.3169(7) 0.0302(14) Uani 1 1 d
H16A H -0.188(4) -0.738(4) -0.220(6) 0.014(14) Uiso 1 1 d
H16B H -0.264(5) -0.789(5) -0.364(7) 0.032(18) Uiso 1 1 d
C18 C -0.3330(5) -0.6232(5) -0.4159(7) 0.0315(15) Uani 1 1 d
H18A H -0.383(4) -0.679(4) -0.465(6) 0.014(14) Uiso 1 1 d
H18B H -0.320(4) -0.604(4) -0.330(7) 0.020(15) Uiso 1 1 d
C19 C -0.3701(5) -0.5392(5) -0.5100(7) 0.0307(15) Uani 1 1 d
H19A H -0.440(5) -0.519(5) -0.550(7) 0.029(18) Uiso 1 1 d
H19B H -0.375(4) -0.548(4) -0.579(7) 0.006(14) Uiso 1 1 d
C21 C -0.3164(4) -0.3864(4) -0.5128(6) 0.0252(13) Uani 1 1 d
C22 C -0.3947(5) -0.3748(5) -0.6560(7) 0.0298(14) Uani 1 1 d
H22 H -0.447(6) -0.431(5) -0.717(8) 0.05(2) Uiso 1 1 d
C23 C -0.3997(5) -0.2947(5) -0.7267(7) 0.0332(15) Uani 1 1 d
H23 H -0.468(5) -0.294(5) -0.848(7) 0.032(18) Uiso 1 1 d
C24 C -0.3288(5) -0.2270(5) -0.6555(7) 0.0333(15) Uani 1 1 d
H24 H -0.325(5) -0.164(5) -0.703(7) 0.035(18) Uiso 1 1 d
C25 C -0.2495(5) -0.2384(5) -0.5109(7) 0.0320(15) Uani 1 1 d
H25 H -0.198(6) -0.195(5) -0.457(8) 0.04(2) Uiso 1 1 d
C26 C -0.2435(4) -0.3171(4) -0.4405(6) 0.0254(13) Uani 1 1 d
C28 C -0.1506(6) -0.5365(5) -0.4965(8) 0.0406(18) Uani 1 1 d
H28 H -0.191(5) -0.581(4) -0.493(6) 0.018(15) Uiso 1 1 d
C31 C -0.0517(6) -0.4246(6) -0.4494(9) 0.050(2) Uani 1 1 d
H31 H -0.003(6) -0.377(6) -0.394(8) 0.05(2) Uiso 1 1 d
C30 C -0.0991(6) -0.4467(5) -0.5828(8) 0.0374(17) Uani 1 1 d
H30 H -0.090(5) -0.432(5) -0.641(8) 0.033(18) Uiso 1 1 d
O1 O -0.1698(3) -0.3366(3) -0.2993(4) 0.0276(10) Uani 1 1 d
O4 O 0.0242(3) -0.4015(3) -0.1222(4) 0.0277(10) Uani 1 1 d
O7 O 0.0755(3) -0.5865(3) -0.1141(4) 0.0293(10) Uani 1 1 d
O14 O -0.0563(3) -0.7138(3) -0.2367(4) 0.0296(10) Uani 1 1 d
O17 O -0.2481(3) -0.6551(3) -0.3910(4) 0.0297(10) Uani 1 1 d
O20 O -0.3023(3) -0.4629(3) -0.4334(4) 0.0287(10) Uani 1 1 d
O100 O -0.1285(4) -0.0064(5) -0.4505(6) 0.0580(16) Uani 1 1 d
O101 O -0.0670(4) -0.1034(5) -0.5324(6) 0.0631(17) Uani 1 1 d
O102 O -0.2252(4) -0.0449(4) -0.6899(6) 0.0548(14) Uani 1 1 d
O103 O -0.0903(6) 0.0557(5) -0.5875(8) 0.080(2) Uani 1 1 d
N29 N -0.1610(4) -0.5175(4) -0.6117(6) 0.0377(14) Uani 1 1 d
H29 H -0.203(6) -0.552(5) -0.702(8) 0.04(2) Uiso 1 1 d
N27 N -0.0830(4) -0.4777(5) -0.3974(6) 0.0466(18) Uani 1 1 d
H27 H -0.069(6) -0.459(6) -0.313(9) 0.05(2) Uiso 1 1 d
Cl1 Cl -0.12799(11) -0.02396(11) -0.56607(15) 0.0330(4) Uani 1 1 d

loop_
_atom_site_aniso_label
_atom_site_aniso_U_11
_atom_site_aniso_U_22
_atom_site_aniso_U_33
_atom_site_aniso_U_23
_atom_site_aniso_U_13
_atom_site_aniso_U_12
C2 0.030(3) 0.026(3) 0.036(3) -0.008(3) 0.023(3) -0.008(3)
C3 0.030(4) 0.036(4) 0.027(3) -0.015(3) 0.017(3) -0.015(3)
C5 0.030(3) 0.035(4) 0.027(3) -0.003(3) 0.018(3) -0.008(3)
C6 0.028(3) 0.031(3) 0.022(3) -0.003(3) 0.015(3) -0.004(3)
C8 0.028(3) 0.025(3) 0.022(3) 0.005(2) 0.015(3) 0.006(3)
C9 0.028(3) 0.040(4) 0.026(3) 0.011(3) 0.017(3) 0.007(3)
C10 0.032(4) 0.042(4) 0.030(3) 0.010(3) 0.020(3) 0.018(3)
C11 0.050(5) 0.030(4) 0.028(3) 0.007(3) 0.027(3) 0.011(3)
C12 0.042(4) 0.030(4) 0.023(3) 0.005(3) 0.021(3) 0.003(3)
C13 0.030(3) 0.028(3) 0.019(3) 0.002(2) 0.014(3) 0.004(3)
C15 0.035(4) 0.027(4) 0.026(3) -0.007(3) 0.017(3) -0.014(3)
C16 0.037(4) 0.027(3) 0.031(3) -0.002(3) 0.024(3) -0.009(3)
C18 0.035(4) 0.034(4) 0.037(4) -0.010(3) 0.028(3) -0.010(3)
C19 0.027(4) 0.036(4) 0.032(4) -0.013(3) 0.020(3) -0.009(3)
C21 0.025(3) 0.029(3) 0.029(3) -0.006(3) 0.020(3) 0.001(3)
C22 0.029(3) 0.030(3) 0.035(3) -0.006(3) 0.022(3) -0.001(3)
C23 0.035(4) 0.041(4) 0.034(4) -0.001(3) 0.027(3) 0.005(3)
C24 0.039(4) 0.034(4) 0.042(4) 0.005(3) 0.033(3) 0.009(3)
C25 0.032(4) 0.033(4) 0.041(4) -0.002(3) 0.028(3) 0.004(3)
C26 0.026(3) 0.026(3) 0.032(3) -0.002(3) 0.022(3) 0.003(3)
C28 0.042(4) 0.038(4) 0.056(5) 0.011(3) 0.037(4) 0.010(3)
C31 0.035(4) 0.047(5) 0.058(5) -0.029(4) 0.025(4) -0.010(4)
C30 0.058(5) 0.029(4) 0.046(4) 0.007(3) 0.042(4) 0.008(3)
O1 0.029(2) 0.027(2) 0.028(2) -0.0066(18) 0.019(2) -0.0037(19)
O4 0.033(2) 0.028(2) 0.021(2) -0.0051(17) 0.0164(19) -0.0030(19)
O7 0.031(2) 0.028(2) 0.030(2) -0.0061(19) 0.020(2) -0.0066(19)
O14 0.031(2) 0.029(2) 0.030(2) -0.0095(19) 0.020(2) -0.008(2)
O17 0.032(2) 0.033(2) 0.032(2) 0.0013(19) 0.024(2) -0.0030(19)
O20 0.027(2) 0.026(2) 0.032(2) -0.0058(19) 0.018(2) -0.0065(19)
O100 0.060(4) 0.077(4) 0.051(3) -0.015(3) 0.042(3) -0.004(3)
O101 0.056(4) 0.067(4) 0.053(3) 0.005(3) 0.028(3) 0.027(3)
O102 0.038(3) 0.065(4) 0.042(3) -0.005(3) 0.016(3) -0.003(3)
O103 0.107(6) 0.062(4) 0.088(5) -0.016(4) 0.070(5) -0.042(4)
N29 0.040(4) 0.042(3) 0.023(3) -0.007(3) 0.016(3) 0.004(3)
N27 0.037(3) 0.079(5) 0.023(3) -0.006(3) 0.018(3) 0.017(4)
Cl1 0.0329(8) 0.0345(8) 0.0332(8) -0.0033(8) 0.0218(7) -0.0027(8)

loop_
_atom_type_symbol
_atom_type_description
_atom_type_scat_dispersion_real
_atom_type_scat_dispersion_imag
_atom_type_scat_source
C C 0.0033 0.0016 'International Tables Vol C Tables 4.2.6.8 and 6.1.1.4'
H H 0.0000 0.0000 'International Tables Vol C Tables 4.2.6.8 and 6.1.1.4'
O O 0.0106 0.0060 'International Tables Vol C Tables 4.2.6.8 and 6.1.1.4'
N N 0.0061 0.0033 'International Tables Vol C Tables 4.2.6.8 and 6.1.1.4'
Cl Cl 0.1484 0.1585 'International Tables Vol C Tables 4.2.6.8 and 6.1.1.4'

loop_
_geom_angle_atom_site_label_1
_geom_angle_atom_site_label_2
_geom_angle_atom_site_label_3
_geom_angle
O1 C2 C3 108.7(5)
O4 C3 C2 109.2(5)
O4 C5 C6 108.6(5)
O7 C6 C5 107.2(5)
C9 C8 O7 125.3(6)
C9 C8 C13 119.8(6)
O7 C8 C13 114.9(5)
C10 C9 C8 119.7(7)
C9 C10 C11 120.7(7)
C10 C11 C12 120.3(7)
C11 C12 C13 119.0(7)
C12 C13 C8 120.4(6)
C12 C13 O14 124.1(6)
C8 C13 O14 115.5(5)
O14 C15 C16 107.3(6)
O17 C16 C15 109.1(5)
O17 C18 C19 108.4(5)
O20 C19 C18 109.1(5)
O20 C21 C22 124.8(6)
O20 C21 C26 115.5(5)
C22 C21 C26 119.6(6)
C21 C22 C23 119.5(6)
C24 C23 C22 120.6(6)
C23 C24 C25 120.1(6)
C26 C25 C24 119.8(7)
C25 C26 O1 125.5(6)
C25 C26 C21 120.3(6)
O1 C26 C21 114.2(5)
N29 C28 N27 105.9(7)
C30 C31 N27 108.8(7)
C31 C30 N29 106.2(7)
C26 O1 C2 116.0(5)
C3 O4 C5 112.5(5)
C8 O7 C6 116.8(5)
C13 O14 C15 116.9(5)
C18 O17 C16 112.4(5)
C21 O20 C19 116.0(5)
C28 N29 C30 109.2(6)
C31 N27 C28 109.8(6)
O103 Cl1 O102 111.6(4)
O103 Cl1 O100 109.7(4)
O102 Cl1 O100 108.4(3)
O103 Cl1 O101 108.8(5)
O102 Cl1 O101 109.0(4)
O100 Cl1 O101 109.3(4)

loop_
_geom_bond_atom_site_label_1
_geom_bond_atom_site_label_2
_geom_bond_distance
C2 O1 1.431(7)
C2 C3 1.503(10)
C3 O4 1.419(8)
C5 O4 1.439(8)
C5 C6 1.481(9)
C6 O7 1.436(8)
C8 C9 1.376(9)
C8 O7 1.377(8)
C8 C13 1.388(9)
C9 C10 1.375(10)
C10 C11 1.376(10)
C11 C12 1.380(10)
C12 C13 1.386(9)
C13 O14 1.389(8)
C15 O14 1.435(8)
C15 C16 1.488(10)
C16 O17 1.425(8)
C18 O17 1.415(8)
C18 C19 1.493(10)
C19 O20 1.443(8)
C21 O20 1.371(8)
C21 C22 1.391(9)
C21 C26 1.410(9)
C22 C23 1.400(10)
C23 C24 1.375(10)
C24 C25 1.405(10)
C25 C26 1.375(9)
C26 O1 1.379(7)
C28 N29 1.324(10)
C28 N27 1.329(10)
C31 C30 1.311(11)
C31 N27 1.319(11)
C30 N29 1.365(10)
O100 Cl1 1.437(5)
O101 Cl1 1.437(6)
O102 Cl1 1.432(5)
O103 Cl1 1.425(6)

loop_
_geom_hbond_atom_site_label_D
_geom_hbond_atom_site_label_H
_geom_hbond_atom_site_label_A
_geom_hbond_distance_DH
_geom_hbond_distance_HA
_geom_hbond_distance_DA
_geom_hbond_angle_DHA
_geom_hbond_site_symmetry_A
N29 H29 O20 0.99(8) 2.19(8) 3.048(7) 144(6) 2_544
N29 H29 O1 0.99(8) 2.28(8) 3.022(7) 132(6) 2_544
N27 H27 O4 0.94(9) 1.99(9) 2.823(7) 148(7) .
N27 H27 O1 0.94(9) 2.58(8) 3.195(7) 124(6) .

loop_
_geom_torsion_atom_site_label_1
_geom_torsion_atom_site_label_2
_geom_torsion_atom_site_label_3
_geom_torsion_atom_site_label_4
_geom_torsion
O1 C2 C3 O4 65.0(7)
O4 C5 C6 O7 -64.0(6)
O7 C8 C9 C10 178.8(6)
C13 C8 C9 C10 -1.6(9)
C8 C9 C10 C11 1.5(9)
C9 C10 C11 C12 -0.4(10)
C10 C11 C12 C13 -0.6(9)
C11 C12 C13 C8 0.5(9)
C11 C12 C13 O14 179.6(6)
C9 C8 C13 C12 0.5(9)
O7 C8 C13 C12 -179.8(5)
C9 C8 C13 O14 -178.6(5)
O7 C8 C13 O14 1.0(7)
O14 C15 C16 O17 64.2(7)
O17 C18 C19 O20 -67.6(7)
O20 C21 C22 C23 -178.1(6)
C26 C21 C22 C23 0.5(9)
C21 C22 C23 C24 -1.0(9)
C22 C23 C24 C25 1.0(10)
C23 C24 C25 C26 -0.5(9)
C24 C25 C26 O1 179.9(6)
C24 C25 C26 C21 0.1(9)
O20 C21 C26 C25 178.7(5)
C22 C21 C26 C25 -0.1(9)
O20 C21 C26 O1 -1.2(7)
C22 C21 C26 O1 -180.0(5)
N27 C31 C30 N29 -0.9(9)
C25 C26 O1 C2 -7.7(8)
C21 C26 O1 C2 172.2(5)
C3 C2 O1 C26 -163.9(5)
C2 C3 O4 C5 171.6(5)
C6 C5 O4 C3 -168.9(5)
C9 C8 O7 C6 -0.9(8)
C13 C8 O7 C6 179.5(5)
C5 C6 O7 C8 177.3(5)
C12 C13 O14 C15 -5.5(8)
C8 C13 O14 C15 173.6(5)
C16 C15 O14 C13 -172.7(5)
C19 C18 O17 C16 -172.6(5)
C15 C16 O17 C18 170.6(5)
C22 C21 O20 C19 5.8(8)
C26 C21 O20 C19 -172.9(5)
C18 C19 O20 C21 168.2(5)
N27 C28 N29 C30 0.1(8)
C31 C30 N29 C28 0.5(8)
C30 C31 N27 C28 1.0(9)
N29 C28 N27 C31 -0.7(8)
